data_7027634
loop_
_publ_author_name
'Lu, Tian-Huey'
'Lin, Shih-Chi'
'Aneetha, Halikhedkar'
'Panneerselvam, Kaliyamoorthy'
'Chung, Chung-Sun'

_publ_section_title
;
 Copper(II) complexes of
 C-meso-1,5,8,12-tetramethyl-1,4,8,11-tetraazacyclotetradecane: syntheses,
 structures and properties&#x200A;&#x2020;&gt;
;
_journal_issue 19
_journal_name_full 'Journal of the Chemical Society, Dalton Transactions'
_journal_page_first 3385
_journal_paper_doi 10.1039/a905079e
_journal_year 1999
_chemical_formula_sum 'C14 H36 Cu N6 O6'
_chemical_formula_weight 448.03
_chemical_name_systematic
; 

 ? 

;
_space_group_IT_number 14
_symmetry_cell_setting monoclinic
_symmetry_space_group_name_Hall '-P 2yn'
_symmetry_space_group_name_H-M 'P 1 21/n 1'
_atom_sites_solution_hydrogens geom
_atom_sites_solution_primary heavy
_atom_sites_solution_secondary difmap
_audit_creation_method SHELXL-97
_cell_angle_alpha 90.00
_cell_angle_beta 108.10(1)
_cell_angle_gamma 90.00
_cell_formula_units_Z 2
_cell_length_a 9.596(1)
_cell_length_b 12.157(1)
_cell_length_c 9.698(1)
_cell_measurement_temperature 293(2)
_cell_volume 1075.37(19)
_computing_cell_refinement 'CAD4 Software (Enraf-Nonius, 1989)'
_computing_data_collection 'CAD4 Software (Enraf-Nonius, 1989)'
_computing_data_reduction 'NRCVAX (Gabe, et al., 1989)'
_computing_molecular_graphics 'NRCVAX (Gabe, et al., 1989)'
_computing_publication_material 'SHELXL-97 (Sheldrick, 1997)'
_computing_structure_refinement 'SHELXL-97 (Sheldrick, 1997)'
_computing_structure_solution 'SHELXS-97 (Sheldrick, 1990)'
_diffrn_ambient_temperature 293(2)
_diffrn_measured_fraction_theta_full 0.999
_diffrn_measured_fraction_theta_max 0.999
_diffrn_measurement_device_type 'Enraf-Nonius CAD4 diffractometer'
_diffrn_measurement_method \w/2\q
_diffrn_radiation_monochromator graphite
_diffrn_radiation_source 'fine-focus sealed tube'
_diffrn_radiation_type MoK\a
_diffrn_radiation_wavelength 0.71073
_diffrn_reflns_av_R_equivalents 0.0000
_diffrn_reflns_av_sigmaI/netI 0.0176
_diffrn_reflns_limit_h_max 10
_diffrn_reflns_limit_h_min -11
_diffrn_reflns_limit_k_max 14
_diffrn_reflns_limit_k_min 0
_diffrn_reflns_limit_l_max 11
_diffrn_reflns_limit_l_min 0
_diffrn_reflns_number 1898
_diffrn_reflns_theta_full 24.99
_diffrn_reflns_theta_max 24.99
_diffrn_reflns_theta_min 2.61
_exptl_absorpt_coefficient_mu 1.056
_exptl_absorpt_correction_type psi-scan
_exptl_crystal_colour blue
_exptl_crystal_density_diffrn 1.384
_exptl_crystal_density_method 'not measured'
_exptl_crystal_F_000 478
_exptl_crystal_size_max 0.50
_exptl_crystal_size_mid 0.35
_exptl_crystal_size_min 0.28
_refine_diff_density_max 0.618
_refine_diff_density_min -0.317
_refine_diff_density_rms 0.067
_refine_ls_extinction_method none
_refine_ls_goodness_of_fit_ref 1.061
_refine_ls_hydrogen_treatment mixed
_refine_ls_matrix_type full
_refine_ls_number_parameters 126
_refine_ls_number_reflns 1898
_refine_ls_number_restraints 0
_refine_ls_restrained_S_all 1.061
_refine_ls_R_factor_all 0.0611
_refine_ls_R_factor_gt 0.0459
_refine_ls_shift/su_max 0.002
_refine_ls_shift/su_mean 0.000
_refine_ls_structure_factor_coef Fsqd
_refine_ls_weighting_details 'calc w=1/[\s^2^(Fo^2^)+(0.0942P)^2^+0.2721P] where P=(Fo^2^+2Fc^2^)/3'
_refine_ls_weighting_scheme calc
_refine_ls_wR_factor_gt 0.1342
_refine_ls_wR_factor_ref 0.1416
_reflns_number_gt 1460
_reflns_number_total 1898
_reflns_threshold_expression >2sigma(I)
_cod_data_source_file 905079esup1.cif
_cod_data_source_block '[CuL1(H2O)2](NO2)2,3'
_cod_depositor_comments
;
The following automatic conversions were performed:

'_atom_sites_solution_primary' value 'heavy atom method' was changed
to 'heavy'.

Automatic conversion script
Id: cif_fix_values 6452 2018-10-05 10:23:21Z andrius 
;
_cod_original_cell_volume 1075.4(2)
_cod_original_sg_symbol_H-M P21/n
_cod_database_code 7027634

loop_
_symmetry_equiv_pos_as_xyz
'x, y, z'
'-x+1/2, y+1/2, -z+1/2'
'-x, -y, -z'
'x-1/2, -y-1/2, z-1/2'

loop_
_atom_site_label
_atom_site_type_symbol
_atom_site_fract_x
_atom_site_fract_y
_atom_site_fract_z
_atom_site_U_iso_or_equiv
_atom_site_adp_type
_atom_site_occupancy
_atom_site_symmetry_multiplicity
_atom_site_calc_flag
_atom_site_refinement_flags
Cu1 Cu 0.0000 0.0000 0.0000 0.0481(2) Uani 1 2 d S
OW1 O -0.0845(4) -0.2042(3) 0.0106(3) 0.0922(10) Uani 1 1 d .
H1OW H -0.1837 -0.2215 -0.0400 0.060 Uiso 1 1 d .
H2OW H -0.0659 -0.2337 0.1000 0.060 Uiso 1 1 d .
N1 N 0.1570(3) -0.0659(2) -0.0785(3) 0.0540(7) Uani 1 1 d .
N2 N 0.1436(3) -0.0260(2) 0.2008(3) 0.0555(7) Uani 1 1 d .
H1N2 H 0.1090 -0.0854 0.2371 0.060 Uiso 1 1 calc R
C1 C 0.2516(4) -0.1290(3) 0.0454(4) 0.0688(10) Uani 1 1 d .
H1A H 0.3420 -0.1488 0.0267 0.060 Uiso 1 1 calc R
H1B H 0.2023 -0.1963 0.0574 0.060 Uiso 1 1 calc R
C2 C 0.2856(4) -0.0615(4) 0.1815(4) 0.0701(10) Uani 1 1 d .
H2A H 0.3414 -0.1049 0.2642 0.060 Uiso 1 1 calc R
H2B H 0.3435 0.0023 0.1738 0.060 Uiso 1 1 calc R
C3 C 0.1640(5) 0.0625(3) 0.3121(4) 0.0651(10) Uani 1 1 d .
H3 H 0.2012 0.1280 0.2763 0.060 Uiso 1 1 calc R
C4 C 0.0187(5) 0.0909(4) 0.3305(4) 0.0702(10) Uani 1 1 d .
H4A H 0.0361 0.1404 0.4126 0.060 Uiso 1 1 calc R
H4B H -0.0238 0.0241 0.3548 0.060 Uiso 1 1 calc R
C5 C -0.0923(5) 0.1433(3) 0.2028(4) 0.0670(10) Uani 1 1 d .
H5A H -0.0460 0.2039 0.1687 0.060 Uiso 1 1 calc R
H5B H -0.1709 0.1735 0.2343 0.060 Uiso 1 1 calc R
C6 C 0.2478(5) 0.0169(3) -0.1242(5) 0.0719(11) Uani 1 1 d .
H6A H 0.2997 0.0610 -0.0423 0.060 Uiso 1 1 calc R
H6B H 0.1855 0.0632 -0.1981 0.060 Uiso 1 1 calc R
H6C H 0.3167 -0.0200 -0.1618 0.060 Uiso 1 1 calc R
C7 C 0.2744(6) 0.0302(4) 0.4570(5) 0.0862(13) Uani 1 1 d .
H7A H 0.2428 -0.0363 0.4915 0.060 Uiso 1 1 calc R
H7B H 0.2813 0.0880 0.5262 0.060 Uiso 1 1 calc R
H7C H 0.3687 0.0187 0.4445 0.060 Uiso 1 1 calc R
N3 N 0.0427(5) -0.2739(4) 0.3830(6) 0.1049(15) Uani 1 1 d .
O1 O 0.1371(5) -0.2439(4) 0.3399(5) 0.1266(15) Uani 1 1 d .
O2 O -0.0670(6) -0.2444(6) 0.3123(7) 0.195(3) Uani 1 1 d .

loop_
_atom_site_aniso_label
_atom_site_aniso_U_11
_atom_site_aniso_U_22
_atom_site_aniso_U_33
_atom_site_aniso_U_23
_atom_site_aniso_U_13
_atom_site_aniso_U_12
Cu1 0.0513(4) 0.0523(4) 0.0411(3) 0.0009(2) 0.0151(2) 0.0067(2)
OW1 0.089(2) 0.115(3) 0.0728(19) 0.0088(18) 0.0251(16) -0.0132(19)
N1 0.0586(16) 0.0511(16) 0.0573(17) -0.0019(13) 0.0254(14) 0.0037(13)
N2 0.0627(18) 0.0548(16) 0.0469(16) 0.0045(12) 0.0138(14) -0.0018(13)
C1 0.066(2) 0.070(2) 0.072(2) 0.009(2) 0.0248(19) 0.0183(19)
C2 0.063(2) 0.081(3) 0.064(2) 0.010(2) 0.0166(19) 0.012(2)
C3 0.079(2) 0.062(2) 0.051(2) -0.0034(17) 0.0142(18) -0.0102(19)
C4 0.085(3) 0.075(2) 0.053(2) -0.0129(19) 0.025(2) -0.004(2)
C5 0.079(2) 0.060(2) 0.069(2) -0.0114(18) 0.033(2) 0.0031(19)
C6 0.074(3) 0.079(3) 0.070(3) 0.0019(19) 0.033(2) -0.005(2)
C7 0.097(3) 0.098(3) 0.053(2) -0.007(2) 0.008(2) -0.005(3)
N3 0.074(3) 0.124(4) 0.124(4) 0.052(3) 0.041(3) 0.020(3)
O1 0.112(3) 0.144(4) 0.129(3) 0.053(3) 0.045(3) 0.005(3)
O2 0.109(4) 0.300(8) 0.180(5) 0.121(5) 0.052(4) 0.010(4)

loop_
_atom_type_symbol
_atom_type_description
_atom_type_scat_dispersion_real
_atom_type_scat_dispersion_imag
_atom_type_scat_source
C C 0.0033 0.0016 'International Tables Vol C Tables 4.2.6.8 and 6.1.1.4'
H H 0.0000 0.0000 'International Tables Vol C Tables 4.2.6.8 and 6.1.1.4'
N N 0.0061 0.0033 'International Tables Vol C Tables 4.2.6.8 and 6.1.1.4'
Cu Cu 0.3201 1.2651 'International Tables Vol C Tables 4.2.6.8 and 6.1.1.4'
O O 0.0106 0.0060 'International Tables Vol C Tables 4.2.6.8 and 6.1.1.4'

loop_
_geom_angle_atom_site_label_1
_geom_angle_atom_site_label_2
_geom_angle_atom_site_label_3
_geom_angle
_geom_angle_site_symmetry_1
_geom_angle_site_symmetry_3
N2 Cu1 N2 180.00(16) . 3
N2 Cu1 N1 93.57(12) . 3
N2 Cu1 N1 86.43(12) 3 3
N2 Cu1 N1 86.43(12) . .
N2 Cu1 N1 93.57(12) 3 .
N1 Cu1 N1 180.0 3 .
H1OW OW1 H2OW 106.0(3) . .
C1 N1 C6 109.0(3) . .
C1 N1 C5 108.9(3) . 3
C6 N1 C5 108.6(3) . 3
C1 N1 Cu1 103.8(2) . .
C6 N1 Cu1 114.4(2) . .
C5 N1 Cu1 112.0(2) 3 .
C3 N2 C2 112.3(3) . .
C3 N2 Cu1 118.6(2) . .
C2 N2 Cu1 107.3(2) . .
C3 N2 H1N2 105.9 . .
C2 N2 H1N2 105.9 . .
Cu1 N2 H1N2 105.9 . .
N1 C1 C2 110.0(3) . .
N1 C1 H1A 109.7 . .
C2 C1 H1A 109.7 . .
N1 C1 H1B 109.7 . .
C2 C1 H1B 109.7 . .
H1A C1 H1B 108.2 . .
N2 C2 C1 108.1(3) . .
N2 C2 H2A 110.1 . .
C1 C2 H2A 110.1 . .
N2 C2 H2B 110.1 . .
C1 C2 H2B 110.1 . .
H2A C2 H2B 108.4 . .
N2 C3 C4 109.5(3) . .
N2 C3 C7 112.2(3) . .
C4 C3 C7 110.8(4) . .
N2 C3 H3 108.1 . .
C4 C3 H3 108.1 . .
C7 C3 H3 108.1 . .
C3 C4 C5 116.5(3) . .
C3 C4 H4A 108.2 . .
C5 C4 H4A 108.2 . .
C3 C4 H4B 108.2 . .
C5 C4 H4B 108.2 . .
H4A C4 H4B 107.3 . .
C4 C5 N1 114.0(3) . 3
C4 C5 H5A 108.8 . .
N1 C5 H5A 108.8 3 .
C4 C5 H5B 108.8 . .
N1 C5 H5B 108.8 3 .
H5A C5 H5B 107.7 . .
N1 C6 H6A 109.5 . .
N1 C6 H6B 109.5 . .
H6A C6 H6B 109.5 . .
N1 C6 H6C 109.5 . .
H6A C6 H6C 109.5 . .
H6B C6 H6C 109.5 . .
C3 C7 H7A 109.5 . .
C3 C7 H7B 109.5 . .
H7A C7 H7B 109.5 . .
C3 C7 H7C 109.5 . .
H7A C7 H7C 109.5 . .
H7B C7 H7C 109.5 . .
O2 N3 O1 111.4(5) . .

loop_
_geom_bond_atom_site_label_1
_geom_bond_atom_site_label_2
_geom_bond_distance
_geom_bond_site_symmetry_2
Cu1 N2 2.031(3) .
Cu1 N2 2.031(3) 3
Cu1 N1 2.050(3) 3
Cu1 N1 2.050(3) .
OW1 H1OW 0.949(3) .
OW1 H2OW 0.903(3) .
N1 C1 1.477(4) .
N1 C6 1.486(5) .
N1 C5 1.503(5) 3
N2 C3 1.492(5) .
N2 C2 1.497(5) .
N2 H1N2 0.9100 .
C1 C2 1.501(6) .
C1 H1A 0.9700 .
C1 H1B 0.9700 .
C2 H2A 0.9700 .
C2 H2B 0.9700 .
C3 C4 1.500(6) .
C3 C7 1.526(6) .
C3 H3 0.9800 .
C4 C5 1.501(6) .
C4 H4A 0.9700 .
C4 H4B 0.9700 .
C5 N1 1.503(5) 3
C5 H5A 0.9700 .
C5 H5B 0.9700 .
C6 H6A 0.9600 .
C6 H6B 0.9600 .
C6 H6C 0.9600 .
C7 H7A 0.9600 .
C7 H7B 0.9600 .
C7 H7C 0.9600 .
N3 O2 1.122(6) .
N3 O1 1.168(5) .
